data_7709018
loop_
_publ_author_name
'Artem'ev, Alexander'
'Demyanov, Yan V.'
'Rakhmanova, Marianna I.'
'Bagryanskaya, Irina Yu.'

_publ_section_title
;
 Pyridylarsine-based Cu(I) complexes showing TADF mixed with fast
 phosphorescence: speeding-up emission rate using arsine ligands
;
_journal_name_full 'Dalton Transactions'
_journal_paper_doi 10.1039/D1DT03759E
_journal_year 2021
_chemical_formula_moiety 'C29 H16 B F10 N'
_chemical_formula_sum 'C29 H16 B F10 N'
_chemical_formula_weight 579.24
_space_group_crystal_system triclinic
_space_group_IT_number 2
_space_group_name_Hall '-P 1'
_space_group_name_H-M_alt 'P -1'
_atom_sites_solution_hydrogens geom
_atom_sites_solution_primary dual
_audit_creation_date 2021-05-27
_audit_creation_method
;
Olex2 1.2
(compiled 2018.05.29 svn.r3508 for OlexSys, GUI svn.r5506)
;
_audit_update_record
;
2021-12-01 deposited with the CCDC.	2021-12-03 downloaded from the CCDC.
;
_cell_angle_alpha 103.662(2)
_cell_angle_beta 107.548(2)
_cell_angle_gamma 100.309(2)
_cell_formula_units_Z 2
_cell_length_a 8.8271(7)
_cell_length_b 11.0748(8)
_cell_length_c 14.0033(9)
_cell_measurement_reflns_used 9957
_cell_measurement_temperature 200.0
_cell_measurement_theta_max 29.648
_cell_measurement_theta_min 2.447
_cell_volume 1221.19(16)
_computing_cell_refinement 'SAINT V8.40A (?, 2016)'
_computing_data_collection 'Bruker APEX2'
_computing_data_reduction 'SAINT V8.40A (?, 2016)'
_computing_molecular_graphics 'Olex2 (Dolomanov et al., 2009)'
_computing_publication_material 'Olex2 (Dolomanov et al., 2009)'
_computing_structure_refinement 'ShelXL (Sheldrick, 2015)'
_computing_structure_solution 'ShelXT (Sheldrick, 2015)'
_diffrn_ambient_temperature 200.0
_diffrn_detector 'Bruker APEX2 area detector'
_diffrn_detector_area_resol_mean 7.9
_diffrn_detector_type 'CCD area detector'
_diffrn_measured_fraction_theta_full 0.996
_diffrn_measured_fraction_theta_max 0.955
_diffrn_measurement_device 'three-circle diffractometer'
_diffrn_measurement_device_type 'Bruker APEX2 microsource'
_diffrn_measurement_method '\w and \f scans'
_diffrn_radiation_monochromator 'mirror optics'
_diffrn_radiation_probe x-ray
_diffrn_radiation_type MoK\a
_diffrn_radiation_wavelength 0.71073
_diffrn_reflns_av_R_equivalents 0.0567
_diffrn_reflns_av_unetI/netI 0.0507
_diffrn_reflns_Laue_measured_fraction_full 0.996
_diffrn_reflns_Laue_measured_fraction_max 0.955
_diffrn_reflns_limit_h_max 12
_diffrn_reflns_limit_h_min -12
_diffrn_reflns_limit_k_max 15
_diffrn_reflns_limit_k_min -15
_diffrn_reflns_limit_l_max 19
_diffrn_reflns_limit_l_min -20
_diffrn_reflns_number 30127
_diffrn_reflns_point_group_measured_fraction_full 0.996
_diffrn_reflns_point_group_measured_fraction_max 0.955
_diffrn_reflns_theta_full 25.242
_diffrn_reflns_theta_max 30.514
_diffrn_reflns_theta_min 2.448
_diffrn_source 'microfocus sealed X-ray tube'
_diffrn_source_type 'Incoatec I\ms'
_exptl_absorpt_coefficient_mu 0.145
_exptl_absorpt_correction_T_max 0.7455
_exptl_absorpt_correction_T_min 0.7120
_exptl_absorpt_correction_type multi-scan
_exptl_absorpt_process_details
;
SADABS-2016/2 (Bruker,2016/2) was used for absorption correction.
wR2(int) was 0.0978 before and 0.0680 after correction.
The Ratio of minimum to maximum transmission is 0.9551.
The \l/2 correction factor is Not present.
;
_exptl_crystal_colour 'clear light colourless'
_exptl_crystal_colour_lustre clear
_exptl_crystal_colour_modifier light
_exptl_crystal_colour_primary colourless
_exptl_crystal_density_diffrn 1.575
_exptl_crystal_description block
_exptl_crystal_F_000 584
_exptl_crystal_size_max 0.46
_exptl_crystal_size_mid 0.43
_exptl_crystal_size_min 0.24
_refine_diff_density_max 0.263
_refine_diff_density_min -0.200
_refine_diff_density_rms 0.042
_refine_ls_extinction_method none
_refine_ls_goodness_of_fit_ref 1.035
_refine_ls_hydrogen_treatment constr
_refine_ls_matrix_type full
_refine_ls_number_parameters 372
_refine_ls_number_reflns 7121
_refine_ls_number_restraints 0
_refine_ls_restrained_S_all 1.035
_refine_ls_R_factor_all 0.0767
_refine_ls_R_factor_gt 0.0446
_refine_ls_shift/su_max 0.000
_refine_ls_shift/su_mean 0.000
_refine_ls_structure_factor_coef Fsqd
_refine_ls_weighting_details 'w=1/[\s^2^(Fo^2^)+(0.0460P)^2^+0.2232P] where P=(Fo^2^+2Fc^2^)/3'
_refine_ls_weighting_scheme calc
_refine_ls_wR_factor_gt 0.1037
_refine_ls_wR_factor_ref 0.1169
_reflns_Friedel_coverage 0.000
_reflns_number_gt 4871
_reflns_number_total 7121
_reflns_threshold_expression 'I > 2\s(I)'
_cod_data_source_file d1dt03759e2.cif
_cod_data_source_block mo_19dec22zhy2_0m
_cod_original_cell_volume 1221.19(15)
_cod_database_code 7709018
_shelx_shelxl_version_number 2018/3
_shelx_space_group_comment
;
The symmetry employed for this shelxl refinement is uniquely defined
by the following loop, which should always be used as a source of
symmetry information in preference to the above space-group names.
They are only intended as comments.
;
_shelx_estimated_absorpt_t_max 0.966
_shelx_estimated_absorpt_t_min 0.936
_olex2_refinement_description
;
1. Fixed Uiso
 At 1.2 times of:
  All C(H) groups
 At 1.5 times of:
  All C(H,H,H) groups
2.a Aromatic/amide H refined with riding coordinates:
 C2(H2), C3(H3), C102(H102), C103(H103), C104(H104), C105(H105), C106(H106),
 C113(H113), C114(H114), C115(H115)
2.b Idealised Me refined as rotating group:
 C4(H4A,H4B,H4C), C5(H5A,H5B,H5C)
;
_olex2_submission_special_instructions 'No special instructions were received'

loop_
_space_group_symop_operation_xyz
'x, y, z'
'-x, -y, -z'

loop_
_atom_site_label
_atom_site_type_symbol
_atom_site_fract_x
_atom_site_fract_y
_atom_site_fract_z
_atom_site_U_iso_or_equiv
_atom_site_adp_type
_atom_site_occupancy
_atom_site_site_symmetry_order
_atom_site_calc_flag
_atom_site_refinement_flags_posn
_atom_site_refinement_flags_adp
_atom_site_refinement_flags_occupancy
_atom_site_disorder_assembly
_atom_site_disorder_group
F122 F 0.06664(10) 0.59031(8) 0.13629(6) 0.0386(2) Uani 1 1 d . . . . .
F123 F -0.16133(10) 0.70508(8) 0.17356(7) 0.0478(2) Uani 1 1 d . . . . .
F124 F -0.08433(12) 0.89335(9) 0.35817(8) 0.0515(2) Uani 1 1 d . . . . .
F125 F 0.22275(13) 0.96078(9) 0.50666(7) 0.0520(2) Uani 1 1 d . . . . .
F126 F 0.45145(11) 0.84945(8) 0.47165(6) 0.0429(2) Uani 1 1 d . . . . .
F132 F 0.31231(11) 0.48411(8) 0.04057(6) 0.0422(2) Uani 1 1 d . . . . .
F133 F 0.37948(13) 0.57528(10) -0.10632(7) 0.0534(3) Uani 1 1 d . . . . .
F134 F 0.54196(14) 0.82619(11) -0.05831(8) 0.0646(3) Uani 1 1 d . . . . .
F135 F 0.62187(13) 0.98990(9) 0.13976(8) 0.0580(3) Uani 1 1 d . . . . .
F136 F 0.55190(11) 0.90209(7) 0.28672(6) 0.0396(2) Uani 1 1 d . . . . .
N1 N 0.27334(13) 0.38053(11) 0.21669(8) 0.0290(2) Uani 1 1 d . . . . .
C1 C 0.32494(16) 0.48919(13) 0.23477(10) 0.0284(3) Uani 1 1 d . . . . .
C2 C 0.57832(16) 0.67221(13) 0.36616(10) 0.0311(3) Uani 1 1 d . . . . .
H2 H 0.654625 0.753199 0.382868 0.037 Uiso 1 1 calc R . . . .
C3 C 0.62784(18) 0.59797(14) 0.42417(11) 0.0342(3) Uani 1 1 d . . . . .
H3 H 0.552597 0.516649 0.408021 0.041 Uiso 1 1 calc R . . . .
C4 C -0.0498(2) 0.28430(16) 0.06420(13) 0.0468(4) Uani 1 1 d . . . . .
H4A H -0.074113 0.348179 0.114941 0.070 Uiso 1 1 calc GR . . . .
H4B H -0.152995 0.230627 0.007529 0.070 Uiso 1 1 calc GR . . . .
H4C H 0.021880 0.328757 0.034457 0.070 Uiso 1 1 calc GR . . . .
C5 C 0.4604(2) 0.22980(16) 0.31622(13) 0.0461(4) Uani 1 1 d . . . . .
H5A H 0.522156 0.285779 0.288080 0.069 Uiso 1 1 calc GR . . . .
H5B H 0.511776 0.159898 0.325752 0.069 Uiso 1 1 calc GR . . . .
H5C H 0.461646 0.280414 0.384214 0.069 Uiso 1 1 calc GR . . . .
C101 C 0.78700(17) 0.62777(14) 0.51106(10) 0.0333(3) Uani 1 1 d . . . . .
C102 C 0.82979(19) 0.53038(16) 0.55262(12) 0.0404(3) Uani 1 1 d . . . . .
H102 H 0.754647 0.446882 0.525989 0.048 Uiso 1 1 calc R . . . .
C103 C 0.9805(2) 0.55405(18) 0.63222(13) 0.0483(4) Uani 1 1 d . . . . .
H103 H 1.008148 0.486436 0.658908 0.058 Uiso 1 1 calc R . . . .
C104 C 1.0897(2) 0.67412(19) 0.67263(13) 0.0500(4) Uani 1 1 d . . . . .
H104 H 1.192643 0.689806 0.727233 0.060 Uiso 1 1 calc R . . . .
C105 C 1.0494(2) 0.77279(18) 0.63351(12) 0.0485(4) Uani 1 1 d . . . . .
H105 H 1.124618 0.856345 0.661413 0.058 Uiso 1 1 calc R . . . .
C106 C 0.89926(19) 0.74919(15) 0.55368(11) 0.0405(3) Uani 1 1 d . . . . .
H106 H 0.872439 0.817351 0.527512 0.049 Uiso 1 1 calc R . . . .
C111 C 0.19725(17) 0.24847(12) 0.19140(10) 0.0302(3) Uani 1 1 d . . . . .
C112 C 0.03575(18) 0.20058(14) 0.11882(11) 0.0352(3) Uani 1 1 d . . . . .
C113 C -0.0408(2) 0.07249(15) 0.09928(13) 0.0452(4) Uani 1 1 d . . . . .
H113 H -0.151546 0.036345 0.051462 0.054 Uiso 1 1 calc R . . . .
C114 C 0.0416(2) -0.00374(16) 0.14842(14) 0.0520(4) Uani 1 1 d . . . . .
H114 H -0.013737 -0.091307 0.134857 0.062 Uiso 1 1 calc R . . . .
C115 C 0.2029(2) 0.04562(15) 0.21681(13) 0.0467(4) Uani 1 1 d . . . . .
H115 H 0.258102 -0.009312 0.248051 0.056 Uiso 1 1 calc R . . . .
C116 C 0.28646(19) 0.17395(14) 0.24104(11) 0.0359(3) Uani 1 1 d . . . . .
C121 C 0.26925(16) 0.71200(12) 0.30239(10) 0.0262(3) Uani 1 1 d . . . . .
C122 C 0.10989(16) 0.68136(12) 0.23049(10) 0.0287(3) Uani 1 1 d . . . . .
C123 C -0.01022(16) 0.73845(13) 0.24778(11) 0.0321(3) Uani 1 1 d . . . . .
C124 C 0.02821(18) 0.83318(13) 0.34122(12) 0.0354(3) Uani 1 1 d . . . . .
C125 C 0.18401(19) 0.86751(13) 0.41569(11) 0.0347(3) Uani 1 1 d . . . . .
C126 C 0.30094(17) 0.80757(13) 0.39539(10) 0.0306(3) Uani 1 1 d . . . . .
C131 C 0.43590(15) 0.68742(12) 0.17271(10) 0.0278(3) Uani 1 1 d . . . . .
C132 C 0.39336(16) 0.60996(13) 0.07012(11) 0.0318(3) Uani 1 1 d . . . . .
C133 C 0.42748(18) 0.65449(15) -0.00755(11) 0.0382(3) Uani 1 1 d . . . . .
C134 C 0.50724(19) 0.78231(17) 0.01613(12) 0.0423(4) Uani 1 1 d . . . . .
C135 C 0.54743(18) 0.86423(14) 0.11567(12) 0.0388(3) Uani 1 1 d . . . . .
C136 C 0.51099(16) 0.81608(13) 0.19091(10) 0.0310(3) Uani 1 1 d . . . . .
B1 B 0.40596(18) 0.64325(14) 0.27112(11) 0.0276(3) Uani 1 1 d . . . . .

loop_
_atom_site_aniso_label
_atom_site_aniso_U_11
_atom_site_aniso_U_22
_atom_site_aniso_U_33
_atom_site_aniso_U_23
_atom_site_aniso_U_13
_atom_site_aniso_U_12
F122 0.0362(4) 0.0374(4) 0.0323(4) 0.0018(3) 0.0034(3) 0.0134(4)
F123 0.0266(4) 0.0464(5) 0.0607(6) 0.0106(4) 0.0054(4) 0.0124(4)
F124 0.0467(5) 0.0489(5) 0.0723(6) 0.0155(5) 0.0353(5) 0.0253(4)
F125 0.0629(6) 0.0484(5) 0.0410(5) -0.0021(4) 0.0239(5) 0.0181(5)
F126 0.0415(5) 0.0452(5) 0.0298(4) 0.0026(4) 0.0020(4) 0.0135(4)
F132 0.0495(5) 0.0352(5) 0.0349(4) 0.0030(4) 0.0130(4) 0.0088(4)
F133 0.0616(6) 0.0706(7) 0.0310(5) 0.0121(4) 0.0187(4) 0.0262(5)
F134 0.0752(7) 0.0864(8) 0.0560(6) 0.0435(6) 0.0389(6) 0.0238(6)
F135 0.0616(6) 0.0472(6) 0.0676(7) 0.0298(5) 0.0250(5) 0.0017(5)
F136 0.0447(5) 0.0312(4) 0.0371(4) 0.0079(3) 0.0111(4) 0.0058(4)
N1 0.0281(6) 0.0304(6) 0.0303(6) 0.0114(5) 0.0100(5) 0.0106(5)
C1 0.0252(6) 0.0335(7) 0.0285(6) 0.0114(5) 0.0085(5) 0.0125(5)
C2 0.0280(7) 0.0322(7) 0.0324(7) 0.0106(6) 0.0085(5) 0.0093(5)
C3 0.0335(7) 0.0331(7) 0.0320(7) 0.0105(6) 0.0062(6) 0.0086(6)
C4 0.0340(8) 0.0443(9) 0.0523(9) 0.0128(7) 0.0036(7) 0.0110(7)
C5 0.0486(9) 0.0482(9) 0.0465(9) 0.0224(7) 0.0123(7) 0.0231(8)
C101 0.0332(7) 0.0429(8) 0.0269(6) 0.0140(6) 0.0099(5) 0.0154(6)
C102 0.0412(8) 0.0478(9) 0.0389(8) 0.0223(7) 0.0143(7) 0.0166(7)
C103 0.0433(9) 0.0749(12) 0.0447(9) 0.0373(9) 0.0179(7) 0.0300(9)
C104 0.0311(8) 0.0874(13) 0.0379(8) 0.0300(9) 0.0109(6) 0.0198(8)
C105 0.0371(8) 0.0620(11) 0.0379(8) 0.0146(8) 0.0066(7) 0.0059(8)
C106 0.0387(8) 0.0442(9) 0.0356(8) 0.0147(7) 0.0067(6) 0.0121(7)
C111 0.0354(7) 0.0269(6) 0.0334(7) 0.0113(5) 0.0171(6) 0.0099(5)
C112 0.0339(7) 0.0345(7) 0.0382(8) 0.0108(6) 0.0152(6) 0.0079(6)
C113 0.0452(9) 0.0404(8) 0.0447(9) 0.0108(7) 0.0172(7) 0.0000(7)
C114 0.0716(12) 0.0320(8) 0.0520(10) 0.0165(7) 0.0260(9) 0.0015(8)
C115 0.0686(12) 0.0347(8) 0.0466(9) 0.0215(7) 0.0250(8) 0.0185(8)
C116 0.0454(8) 0.0358(7) 0.0353(7) 0.0162(6) 0.0192(6) 0.0167(6)
C121 0.0286(6) 0.0256(6) 0.0268(6) 0.0114(5) 0.0101(5) 0.0084(5)
C122 0.0310(7) 0.0262(6) 0.0282(6) 0.0081(5) 0.0098(5) 0.0081(5)
C123 0.0261(6) 0.0309(7) 0.0403(7) 0.0141(6) 0.0108(6) 0.0085(5)
C124 0.0364(8) 0.0331(7) 0.0486(8) 0.0164(6) 0.0253(7) 0.0161(6)
C125 0.0462(8) 0.0305(7) 0.0318(7) 0.0073(6) 0.0208(6) 0.0118(6)
C126 0.0329(7) 0.0313(7) 0.0269(6) 0.0107(5) 0.0090(5) 0.0082(6)
C131 0.0247(6) 0.0314(7) 0.0301(7) 0.0114(5) 0.0093(5) 0.0124(5)
C132 0.0280(7) 0.0353(7) 0.0333(7) 0.0103(6) 0.0103(5) 0.0133(6)
C133 0.0360(8) 0.0540(9) 0.0292(7) 0.0131(6) 0.0132(6) 0.0207(7)
C134 0.0386(8) 0.0622(10) 0.0425(8) 0.0310(8) 0.0216(7) 0.0211(8)
C135 0.0321(7) 0.0401(8) 0.0493(9) 0.0226(7) 0.0158(6) 0.0085(6)
C136 0.0270(6) 0.0350(7) 0.0314(7) 0.0116(6) 0.0084(5) 0.0108(6)
B1 0.0280(7) 0.0262(7) 0.0292(7) 0.0097(6) 0.0093(6) 0.0094(6)

loop_
_atom_type_symbol
_atom_type_description
_atom_type_scat_dispersion_real
_atom_type_scat_dispersion_imag
_atom_type_scat_source
C C 0.0033 0.0016 'International Tables Vol C Tables 4.2.6.8 and 6.1.1.4'
H H 0.0000 0.0000 'International Tables Vol C Tables 4.2.6.8 and 6.1.1.4'
B B 0.0013 0.0007 'International Tables Vol C Tables 4.2.6.8 and 6.1.1.4'
F F 0.0171 0.0103 'International Tables Vol C Tables 4.2.6.8 and 6.1.1.4'
N N 0.0061 0.0033 'International Tables Vol C Tables 4.2.6.8 and 6.1.1.4'

loop_
_geom_angle_atom_site_label_1
_geom_angle_atom_site_label_2
_geom_angle_atom_site_label_3
_geom_angle
_geom_angle_site_symmetry_1
_geom_angle_site_symmetry_3
_geom_angle_publ_flag
C1 N1 C111 175.40(13) . . ?
N1 C1 B1 174.87(13) . . ?
C3 C2 B1 128.56(13) . . ?
C2 C3 C101 127.13(13) . . ?
C102 C101 C3 119.35(13) . . ?
C106 C101 C3 122.96(12) . . ?
C106 C101 C102 117.68(13) . . ?
C103 C102 C101 120.87(15) . . ?
C104 C103 C102 120.50(15) . . ?
C103 C104 C105 119.75(14) . . ?
C106 C105 C104 119.84(16) . . ?
C105 C106 C101 121.35(14) . . ?
C112 C111 N1 117.40(11) . . ?
C112 C111 C116 124.22(13) . . ?
C116 C111 N1 118.38(13) . . ?
C111 C112 C4 121.48(13) . . ?
C113 C112 C4 121.73(14) . . ?
C113 C112 C111 116.79(13) . . ?
C112 C113 C114 120.80(16) . . ?
C115 C114 C113 120.80(15) . . ?
C114 C115 C116 121.36(14) . . ?
C111 C116 C5 121.86(13) . . ?
C115 C116 C5 122.19(13) . . ?
C115 C116 C111 115.95(14) . . ?
C122 C121 B1 120.28(11) . . ?
C126 C121 C122 114.20(12) . . ?
C126 C121 B1 125.39(11) . . ?
F122 C122 C121 118.99(11) . . ?
F122 C122 C123 116.70(12) . . ?
C123 C122 C121 124.32(12) . . ?
F123 C123 C122 120.89(12) . . ?
F123 C123 C124 120.06(12) . . ?
C124 C123 C122 119.03(13) . . ?
F124 C124 C123 120.11(13) . . ?
F124 C124 C125 120.52(13) . . ?
C125 C124 C123 119.35(12) . . ?
F125 C125 C124 119.63(13) . . ?
F125 C125 C126 120.52(13) . . ?
C124 C125 C126 119.83(13) . . ?
F126 C126 C121 120.90(12) . . ?
F126 C126 C125 115.82(12) . . ?
C121 C126 C125 123.27(13) . . ?
C132 C131 C136 114.25(12) . . ?
C132 C131 B1 127.32(12) . . ?
C136 C131 B1 118.43(11) . . ?
F132 C132 C131 120.29(12) . . ?
F132 C132 C133 116.12(12) . . ?
C133 C132 C131 123.58(13) . . ?
F133 C133 C132 120.80(14) . . ?
F133 C133 C134 119.67(13) . . ?
C134 C133 C132 119.50(13) . . ?
F134 C134 C133 119.97(14) . . ?
F134 C134 C135 120.69(15) . . ?
C135 C134 C133 119.33(13) . . ?
F135 C135 C134 120.29(13) . . ?
F135 C135 C136 120.32(14) . . ?
C134 C135 C136 119.39(14) . . ?
F136 C136 C131 119.78(11) . . ?
F136 C136 C135 116.34(12) . . ?
C135 C136 C131 123.88(13) . . ?
C1 B1 C121 106.40(11) . . ?
C1 B1 C131 110.53(11) . . ?
C2 B1 C1 105.87(10) . . ?
C2 B1 C121 115.35(11) . . ?
C2 B1 C131 110.97(11) . . ?
C131 B1 C121 107.60(10) . . ?

loop_
_geom_bond_atom_site_label_1
_geom_bond_atom_site_label_2
_geom_bond_distance
_geom_bond_site_symmetry_2
_geom_bond_publ_flag
F122 C122 1.3538(15) . ?
F123 C123 1.3424(16) . ?
F124 C124 1.3385(15) . ?
F125 C125 1.3401(16) . ?
F126 C126 1.3456(15) . ?
F132 C132 1.3483(16) . ?
F133 C133 1.3425(17) . ?
F134 C134 1.3399(16) . ?
F135 C135 1.3416(17) . ?
F136 C136 1.3486(16) . ?
N1 C1 1.1446(17) . ?
N1 C111 1.4057(17) . ?
C1 B1 1.617(2) . ?
C2 C3 1.3255(18) . ?
C2 B1 1.6098(19) . ?
C3 C101 1.4754(19) . ?
C4 C112 1.501(2) . ?
C5 C116 1.492(2) . ?
C101 C102 1.3980(19) . ?
C101 C106 1.391(2) . ?
C102 C103 1.387(2) . ?
C103 C104 1.369(3) . ?
C104 C105 1.387(2) . ?
C105 C106 1.385(2) . ?
C111 C112 1.396(2) . ?
C111 C116 1.3992(18) . ?
C112 C113 1.381(2) . ?
C113 C114 1.381(2) . ?
C114 C115 1.377(2) . ?
C115 C116 1.388(2) . ?
C121 C122 1.3861(18) . ?
C121 C126 1.3849(18) . ?
C121 B1 1.6485(19) . ?
C122 C123 1.3802(18) . ?
C123 C124 1.373(2) . ?
C124 C125 1.373(2) . ?
C125 C126 1.3856(19) . ?
C131 C132 1.3849(18) . ?
C131 C136 1.3868(18) . ?
C131 B1 1.6433(19) . ?
C132 C133 1.384(2) . ?
C133 C134 1.375(2) . ?
C134 C135 1.372(2) . ?
C135 C136 1.3806(19) . ?
